data_2018853
loop_
_publ_author_name
'Holloway, J.H.'
'Russell, D.R.'
'Frlec, B.'
'Gantar, D.'

_publ_section_title
;
 Structure of the 1:1 silver(II) fluoride - arsenic(V) fluoride adduct,
 AgF2*AsF5
;
_journal_name_full 'Acta Crystallographica C (39,1983-)'
_journal_page_first 618
_journal_page_last 620
_journal_volume 43
_journal_year 1987
_chemical_formula_sum 'Ag As F7'
_chemical_name_systematic 'Ag F2 As F5'
_space_group_IT_number 62
_symmetry_space_group_name_Hall '-P 2ac 2n'
_symmetry_space_group_name_H-M 'P n m a'
_cell_angle_alpha 90
_cell_angle_beta 90
_cell_angle_gamma 90
_cell_formula_units_Z 4
_cell_length_a 7.585
_cell_length_b 6.997
_cell_length_c 9.852
_cell_volume 522.868
_citation_journal_id_ASTM ACSCEE
_cod_data_source_file silver1-2_26.cif
_cod_data_source_block Ag1As1F7
_cod_original_cell_volume 522.8678
_cod_original_formula_sum 'Ag1 As1 F7'
_cod_database_code 2018853

loop_
_symmetry_equiv_pos_as_xyz
x,y,z
-x+1/2,-y,z+1/2
x+1/2,-y+1/2,-z+1/2
-x,y+1/2,-z
-x,-y,-z
x-1/2,y,-z-1/2
-x-1/2,y-1/2,z-1/2
x,-y-1/2,z

loop_
_atom_site_label
_atom_site_type_symbol
_atom_site_fract_x
_atom_site_fract_y
_atom_site_fract_z
_atom_site_occupancy
_atom_site_U_iso_or_equiv
Ag1 Ag+2 0.13105 0.25 0.24264 1 0.0
F4 F-1 0.2294 0.0808 0.4453 1 0.0
F3 F-1 0.0992 0.25 0.6357 1 0.0
F1 F-1 0.3849 0.25 0.1861 1 0.0
F2 F-1 0.5031 0.25 0.4844 1 0.0
F5 F-1 0.3729 0.0764 0.6699 1 0.0
As1 As+5 0.29822 0.25 0.56139 1 0.0
